data_4001736
loop_
_publ_author_name
'Li, G.'
'Lin, J.'
'Wang, Y.'
'Li, L.'
'Liao, F.'

_publ_section_title
;
 Bismuth borates: One-dimensional borate chains and nonlinear optical
 properties
;
_journal_name_full 'Chemistry of Materials (1,1989-)'
_journal_page_first 4174
_journal_page_last 4180
_journal_volume 17
_journal_year 2005
_chemical_formula_sum 'B2 Bi F O4'
_chemical_name_systematic 'Bi B2 O4 F'
_space_group_IT_number 145
_symmetry_space_group_name_Hall 'P 32'
_symmetry_space_group_name_H-M 'P 32'
_cell_angle_alpha 90
_cell_angle_beta 90
_cell_angle_gamma 120
_cell_formula_units_Z 3
_cell_length_a 6.7147
_cell_length_b 6.7147
_cell_length_c 6.4688
_cell_volume 252.585
_citation_journal_id_ASTM CMATEX
_cod_data_source_file boron_24.cif
_cod_data_source_block B2Bi1F1O4
_cod_original_formula_sum 'B2 Bi1 F1 O4'
_cod_database_code 4001736

loop_
_symmetry_equiv_pos_as_xyz
x,y,z
-y,x-y,z+2/3
-x+y,-x,z+1/3

loop_
_atom_site_label
_atom_site_type_symbol
_atom_site_fract_x
_atom_site_fract_y
_atom_site_fract_z
_atom_site_occupancy
_atom_site_U_iso_or_equiv
B1 B+3 0.551 0.235 0.117 1 0.0
B2 B+3 0.041 0.719 0.665 1 0.0
O2 O-2 0.853 0.665 0.53 1 0.0
O3 O-2 0.977 0.534 0.808 1 0.0
O4 O-2 0.104 0.902 0.795 1 0.0
Bi1 Bi+3 0.7069 0.94 0.4524 1 0.0
O1 O-2 0.574 0.295 0.898 1 0.0
F1 F-1 0.232 0.766 0.544 1 0.0
